data_7240845
loop_
_publ_author_name
'Zhang, Jian'
'Chen, Yang-Yang'
'Tan, Chunhong'
'Ma, Xiao'
'Wang, Xiao-Feng'
'Ou, Guang Chuan'

_publ_section_title
;
 Hydrogen-bonding Tuned Hydroxo-bridged Tetra-copper Cu4(bipy)4-cluster
 Supramolecular Network to Layer Coordination Polymer
;
_journal_name_full CrystEngComm
_journal_paper_doi 10.1039/D0CE00985G
_journal_year 2020
_chemical_formula_sum 'C28 H42 Cu2 N4 O16'
_chemical_formula_weight 817.73
_space_group_crystal_system monoclinic
_space_group_IT_number 14
_space_group_name_Hall '-P 2ybc'
_space_group_name_H-M_alt 'P 1 21/c 1'
_atom_sites_solution_hydrogens geom
_atom_sites_solution_primary direct
_atom_sites_solution_secondary difmap
_audit_creation_method SHELXL-2014/7
_audit_update_record
;
2020-07-03 deposited with the CCDC.	2020-07-13 downloaded from the CCDC.
;
_cell_angle_alpha 90
_cell_angle_beta 110.014(5)
_cell_angle_gamma 90
_cell_formula_units_Z 4
_cell_length_a 16.609(5)
_cell_length_b 16.984(5)
_cell_length_c 13.707(4)
_cell_measurement_reflns_used 11293
_cell_measurement_temperature 296(2)
_cell_measurement_theta_max 27.4855
_cell_measurement_theta_min 2.0560
_cell_volume 3633.1(19)
_computing_cell_refinement 'CrystalClear (Rigaku Inc., 2008)'
_computing_data_collection 'CrystalClear (Rigaku Inc., 2008)'
_computing_data_reduction 'CrystalClear (Rigaku Inc., 2008)'
_computing_structure_refinement 'SHELXL-2014/7 (Sheldrick, 2014)'
_computing_structure_solution 'SHELXL-2014 (Sheldrick, 2014)'
_diffrn_ambient_temperature 296(2)
_diffrn_detector_area_resol_mean 28.5714
_diffrn_measured_fraction_theta_full 0.999
_diffrn_measured_fraction_theta_max 0.999
_diffrn_measurement_device_type Saturn724+
_diffrn_measurement_method CCD_Profile_fitting
_diffrn_radiation_type MoK\a
_diffrn_radiation_wavelength 0.71073
_diffrn_reflns_av_R_equivalents 0.0394
_diffrn_reflns_av_unetI/netI 0.0396
_diffrn_reflns_Laue_measured_fraction_full 0.999
_diffrn_reflns_Laue_measured_fraction_max 0.999
_diffrn_reflns_limit_h_max 21
_diffrn_reflns_limit_h_min -21
_diffrn_reflns_limit_k_max 19
_diffrn_reflns_limit_k_min -22
_diffrn_reflns_limit_l_max 17
_diffrn_reflns_limit_l_min -17
_diffrn_reflns_number 36818
_diffrn_reflns_point_group_measured_fraction_full 0.999
_diffrn_reflns_point_group_measured_fraction_max 0.999
_diffrn_reflns_theta_full 25.242
_diffrn_reflns_theta_max 27.487
_diffrn_reflns_theta_min 2.056
_diffrn_source 'Sealed Tube'
_exptl_absorpt_coefficient_mu 1.245
_exptl_absorpt_correction_T_max 1.0000
_exptl_absorpt_correction_T_min 0.8221
_exptl_absorpt_correction_type ?'Multi-scan'
_exptl_absorpt_process_details 'RIGAKU/MSC(2004), CrystalClear Version 1.3.6'
_exptl_crystal_colour 'Deep blue'
_exptl_crystal_density_diffrn 1.495
_exptl_crystal_density_method 'not measured'
_exptl_crystal_description Prism
_exptl_crystal_F_000 1696
_exptl_crystal_size_max 0.200
_exptl_crystal_size_mid 0.200
_exptl_crystal_size_min 0.180
_refine_diff_density_max 1.142
_refine_diff_density_min -1.092
_refine_diff_density_rms 0.171
_refine_ls_extinction_method none
_refine_ls_goodness_of_fit_ref 1.156
_refine_ls_hydrogen_treatment mixed
_refine_ls_matrix_type full
_refine_ls_number_parameters 423
_refine_ls_number_reflns 8317
_refine_ls_number_restraints 0
_refine_ls_restrained_S_all 1.156
_refine_ls_R_factor_all 0.0865
_refine_ls_R_factor_gt 0.0753
_refine_ls_shift/su_max 0.002
_refine_ls_shift/su_mean 0.000
_refine_ls_structure_factor_coef Fsqd
_refine_ls_weighting_details 'w=1/[\s^2^(Fo^2^)+(0.1725P)^2^+0.2971P] where P=(Fo^2^+2Fc^2^)/3'
_refine_ls_weighting_scheme calc
_refine_ls_wR_factor_gt 0.2505
_refine_ls_wR_factor_ref 0.2668
_reflns_Friedel_coverage 0.000
_reflns_number_gt 7190
_reflns_number_total 8317
_reflns_threshold_expression 'I > 2\s(I)'
_cod_data_source_file d0ce00985g2.cif
_cod_data_source_block 3
_cod_original_cell_volume 3633.0(18)
_cod_original_sg_symbol_H-M 'P 21/c'
_cod_database_code 7240845
_shelx_shelxl_version_number 2014/7
_shelx_space_group_comment
;
The symmetry employed for this shelxl refinement is uniquely defined
by the following loop, which should always be used as a source of
symmetry information in preference to the above space-group names.
They are only intended as comments.
;
_shelx_estimated_absorpt_t_min 0.789
_shelx_estimated_absorpt_t_max 0.807

loop_
_space_group_symop_operation_xyz
'x, y, z'
'-x, y+1/2, -z+1/2'
'-x, -y, -z'
'x, -y-1/2, z-1/2'

loop_
_atom_site_label
_atom_site_type_symbol
_atom_site_fract_x
_atom_site_fract_y
_atom_site_fract_z
_atom_site_U_iso_or_equiv
_atom_site_adp_type
_atom_site_occupancy
_atom_site_site_symmetry_order
_atom_site_calc_flag
_atom_site_refinement_flags_posn
_atom_site_refinement_flags_adp
_atom_site_refinement_flags_occupancy
_atom_site_disorder_assembly
_atom_site_disorder_group
Cu1 Cu -2.08739(3) 0.53316(3) 1.48698(4) 0.0355(2) Uani 1 1 d . . . . .
Cu2 Cu -1.97278(3) 0.64840(3) 1.38896(4) 0.0365(2) Uani 1 1 d . . . . .
O1 O -2.05246(19) 0.66794(17) 1.4643(2) 0.0392(6) Uani 1 1 d . . . . .
O2 O -2.0203(2) 0.79483(17) 1.4857(3) 0.0501(8) Uani 1 1 d . . . . .
O3 O -2.0149(2) 0.73094(18) 1.7028(2) 0.0477(7) Uani 1 1 d . . . . .
O4 O -2.0684(2) 0.8350(2) 1.7609(2) 0.0466(7) Uani 1 1 d . . . . .
O5 O -2.01157(18) 0.51503(17) 1.4076(2) 0.0373(6) Uani 1 1 d . . . . .
H5 H -2.0210(7) 0.5043(8) 1.356(4) 0.045 Uiso 1 1 d R U . . .
N1 N -2.1577(2) 0.5596(2) 1.5748(3) 0.0418(8) Uani 1 1 d . . . . .
N2 N -2.2026(2) 0.5399(2) 1.3750(3) 0.0408(8) Uani 1 1 d . . . . .
N3 N -1.8675(2) 0.6510(2) 1.5172(3) 0.0419(8) Uani 1 1 d . . . . .
N4 N -1.8842(3) 0.6310(2) 1.3233(3) 0.0428(8) Uani 1 1 d . . . . .
C1 C -2.1491(3) 0.7533(2) 1.5052(3) 0.0374(8) Uani 1 1 d . . . . .
C2 C -2.2255(3) 0.7494(3) 1.4206(4) 0.0506(11) Uani 1 1 d . . . . .
H2A H -2.2242 0.7331 1.3564 0.061 Uiso 1 1 calc R U . . .
C3 C -2.3018(3) 0.7691(4) 1.4303(4) 0.0605(13) Uani 1 1 d . . . . .
H3A H -2.3522 0.7655 1.3735 0.073 Uiso 1 1 calc R U . . .
C4 C -2.3037(3) 0.7946(3) 1.5262(4) 0.0612(13) Uani 1 1 d . . . . .
H4A H -2.3555 0.8091 1.5329 0.073 Uiso 1 1 calc R U . . .
C5 C -2.2310(3) 0.7982(3) 1.6090(4) 0.0495(10) Uani 1 1 d . . . . .
H5A H -2.2337 0.8141 1.6728 0.059 Uiso 1 1 calc R U . . .
C6 C -2.1515(3) 0.7787(2) 1.6015(3) 0.0390(9) Uani 1 1 d . . . . .
C7 C -2.0669(3) 0.7387(2) 1.4862(3) 0.0383(8) Uani 1 1 d . . . . .
C8 C -2.0718(3) 0.7809(2) 1.6955(3) 0.0382(8) Uani 1 1 d . . . . .
C9 C -2.1270(3) 0.5710(3) 1.6781(4) 0.0494(11) Uani 1 1 d . . . . .
H9A H -2.0687 0.5650 1.7143 0.059 Uiso 1 1 calc R U . . .
C10 C -2.1819(4) 0.5916(3) 1.7315(4) 0.0651(14) Uani 1 1 d . . . . .
H10A H -2.1603 0.5990 1.8030 0.078 Uiso 1 1 calc R U . . .
C11 C -2.2672(4) 0.6010(4) 1.6784(5) 0.0694(15) Uani 1 1 d . . . . .
H11A H -2.3041 0.6147 1.7137 0.083 Uiso 1 1 calc R U . . .
C12 C -2.2985(4) 0.5903(4) 1.5733(5) 0.0661(15) Uani 1 1 d . . . . .
H12A H -2.3566 0.5974 1.5365 0.079 Uiso 1 1 calc R U . . .
C13 C -2.2427(3) 0.5687(3) 1.5220(4) 0.0480(10) Uani 1 1 d . . . . .
C14 C -2.2675(3) 0.5566(3) 1.4096(4) 0.0489(10) Uani 1 1 d . . . . .
C15 C -2.3507(3) 0.5630(4) 1.3422(5) 0.0690(15) Uani 1 1 d . . . . .
H15A H -2.3948 0.5747 1.3671 0.083 Uiso 1 1 calc R U . . .
C16 C -2.3678(3) 0.5519(4) 1.2369(5) 0.0703(16) Uani 1 1 d . . . . .
H16A H -2.4235 0.5558 1.1904 0.084 Uiso 1 1 calc R U . . .
C17 C -2.3017(4) 0.5349(3) 1.2021(4) 0.0651(15) Uani 1 1 d . . . . .
H17A H -2.3119 0.5275 1.1316 0.078 Uiso 1 1 calc R U . . .
C18 C -2.2201(3) 0.5290(3) 1.2728(4) 0.0505(11) Uani 1 1 d . . . . .
H18A H -2.1754 0.5170 1.2490 0.061 Uiso 1 1 calc R U . . .
C19 C -1.8656(3) 0.6636(3) 1.6148(4) 0.0496(11) Uani 1 1 d . . . . .
H19A H -1.9175 0.6679 1.6262 0.060 Uiso 1 1 calc R U . . .
C20 C -1.7925(4) 0.6703(4) 1.6971(4) 0.0653(14) Uani 1 1 d . . . . .
H20A H -1.7939 0.6797 1.7633 0.078 Uiso 1 1 calc R U . . .
C21 C -1.7136(4) 0.6627(4) 1.6800(5) 0.0738(17) Uani 1 1 d . . . . .
H21A H -1.6619 0.6653 1.7350 0.089 Uiso 1 1 calc R U . . .
C22 C -1.7153(4) 0.6514(4) 1.5793(5) 0.0676(15) Uani 1 1 d . . . . .
H22A H -1.6643 0.6471 1.5657 0.081 Uiso 1 1 calc R U . . .
C23 C -1.7930(3) 0.6464(3) 1.4992(4) 0.0489(11) Uani 1 1 d . . . . .
C24 C -1.8033(3) 0.6347(3) 1.3884(4) 0.0468(10) Uani 1 1 d . . . . .
C25 C -1.7344(4) 0.6262(4) 1.3536(5) 0.0701(16) Uani 1 1 d . . . . .
H25A H -1.6783 0.6274 1.3997 0.084 Uiso 1 1 calc R U . . .
C26 C -1.7521(5) 0.6157(4) 1.2467(6) 0.082(2) Uani 1 1 d . . . . .
H26A H -1.7073 0.6112 1.2209 0.098 Uiso 1 1 calc R U . . .
C27 C -1.8342(4) 0.6120(4) 1.1810(5) 0.0656(14) Uani 1 1 d . . . . .
H27A H -1.8466 0.6041 1.1102 0.079 Uiso 1 1 calc R U . . .
C28 C -1.8985(4) 0.6203(3) 1.2215(4) 0.0531(11) Uani 1 1 d . . . . .
H28A H -1.9549 0.6185 1.1764 0.064 Uiso 1 1 calc R U . . .
O6 O -1.9313(3) 0.4503(2) 0.9907(3) 0.0821(14) Uani 1 1 d . . . . .
H6 H -1.9494 0.4080 1.0091 0.099 Uiso 1 1 d R U . . .
O1W O -1.7277(5) 0.8632(5) 1.4862(7) 0.150(3) Uani 1 1 d . . . . .
H1WB H -1.7711 0.8586 1.4312 0.181 Uiso 1 1 d R U . . .
H1WA H -1.7325 0.9046 1.5184 0.181 Uiso 1 1 d R U . . .
O2W O -1.9027(2) 0.8181(2) 1.3852(3) 0.0576(9) Uani 1 1 d . . . . .
H2WA H -1.9238 0.8126 1.4332 0.069 Uiso 1 1 d R U . . .
H2WB H -1.9143 0.7968 1.3259 0.069 Uiso 1 1 d R U . . .
O3W O -2.0689(3) 0.4720(2) 1.1925(3) 0.0584(9) Uani 1 1 d . . . . .
H3WA H -2.0672 0.5054 1.1471 0.070 Uiso 1 1 d R U . . .
H3WB H -2.0792 0.4253 1.1692 0.070 Uiso 1 1 d R U . . .
O4W O -1.509(3) 0.948(2) 1.087(3) 0.68(3) Uiso 1 1 d . . . . .
H4WB H -1.5373 0.9077 1.0583 0.814 Uiso 1 1 d R U . . .
H4WA H -1.4862 0.9763 1.1406 0.814 Uiso 1 1 d R U . . .
O5W O -1.7504(5) 0.4833(4) 1.0452(7) 0.148(3) Uani 1 1 d . . . . .
H5WA H -1.7091 0.4507 1.0615 0.177 Uiso 1 1 d R U . . .
H5WB H -1.7982 0.4619 1.0116 0.177 Uiso 1 1 d R U . . .
O7W O -1.5699(13) 0.8119(13) 1.4814(16) 0.385(11) Uiso 1 1 d . . . . .
H7WA H -1.5211 0.8172 1.5285 0.462 Uiso 1 1 d R U . . .
H7WB H -1.5957 0.8560 1.4705 0.462 Uiso 1 1 d R U . . .
O8W O -1.478(2) 0.7670(19) 1.176(3) 0.56(2) Uiso 1 1 d . . . . .
H8WB H -1.4645 0.8139 1.1970 0.678 Uiso 1 1 d R U . . .
H8WA H -1.4408 0.7354 1.2149 0.678 Uiso 1 1 d R U . . .
O9W O -1.5233(16) 0.7149(16) 1.358(2) 0.481(15) Uiso 1 1 d . . . . .
H9WA H -1.5097 0.6907 1.4157 0.578 Uiso 1 1 d R U . . .
H9WB H -1.5334 0.6896 1.3016 0.578 Uiso 1 1 d R U . . .
O10W O -1.4829(11) 0.9322(8) 1.4614(12) 0.308(7) Uiso 1 1 d . . . . .
H10B H -1.5204 0.9453 1.4039 0.370 Uiso 1 1 d R U . . .
H10C H -1.4383 0.9206 1.4473 0.370 Uiso 1 1 d R U . . .
O6W O -1.4348(13) 0.9378(13) 1.3127(15) 0.374(10) Uiso 1 1 d . . . . .
H6WA H -1.4110 0.8871 1.3373 0.449 Uiso 1 1 d R U . . .
H6WB H -1.4021 0.9705 1.2977 0.449 Uiso 1 1 d R U . . .

loop_
_atom_site_aniso_label
_atom_site_aniso_U_11
_atom_site_aniso_U_22
_atom_site_aniso_U_33
_atom_site_aniso_U_23
_atom_site_aniso_U_13
_atom_site_aniso_U_12
Cu1 0.0385(3) 0.0366(3) 0.0333(3) 0.00113(18) 0.0147(2) 0.00105(17)
Cu2 0.0432(3) 0.0369(3) 0.0319(3) 0.00176(19) 0.0162(2) 0.00034(18)
O1 0.0504(16) 0.0342(14) 0.0384(14) -0.0046(12) 0.0223(13) 0.0013(12)
O2 0.064(2) 0.0365(16) 0.0571(19) -0.0044(15) 0.0298(17) -0.0054(14)
O3 0.0545(18) 0.0455(17) 0.0391(15) 0.0002(13) 0.0110(14) 0.0117(14)
O4 0.0520(17) 0.0541(18) 0.0357(15) -0.0122(14) 0.0175(13) 0.0003(14)
O5 0.0454(15) 0.0387(15) 0.0294(13) -0.0020(12) 0.0149(12) 0.0012(12)
N1 0.051(2) 0.0373(18) 0.0405(18) 0.0034(15) 0.0206(16) 0.0029(15)
N2 0.0401(18) 0.0412(19) 0.0399(18) 0.0012(15) 0.0122(15) -0.0020(14)
N3 0.048(2) 0.0377(19) 0.0394(18) 0.0013(14) 0.0139(16) -0.0012(14)
N4 0.053(2) 0.0370(18) 0.045(2) -0.0001(16) 0.0244(17) 0.0009(15)
C1 0.046(2) 0.0301(18) 0.0340(18) -0.0014(15) 0.0118(16) -0.0006(15)
C2 0.056(3) 0.053(3) 0.034(2) -0.0030(19) 0.0057(19) 0.004(2)
C3 0.051(3) 0.077(4) 0.046(3) -0.005(2) 0.006(2) 0.003(2)
C4 0.049(3) 0.069(3) 0.066(3) 0.001(3) 0.021(2) 0.012(2)
C5 0.051(2) 0.056(3) 0.044(2) -0.005(2) 0.020(2) 0.008(2)
C6 0.049(2) 0.036(2) 0.0328(18) 0.0010(16) 0.0140(17) 0.0019(16)
C7 0.053(2) 0.037(2) 0.0262(17) -0.0024(15) 0.0146(16) -0.0030(17)
C8 0.047(2) 0.039(2) 0.0321(18) 0.0006(16) 0.0177(17) -0.0006(16)
C9 0.061(3) 0.048(3) 0.043(2) 0.004(2) 0.023(2) 0.007(2)
C10 0.086(4) 0.072(4) 0.048(3) -0.001(3) 0.036(3) 0.011(3)
C11 0.066(3) 0.086(4) 0.074(4) -0.004(3) 0.047(3) 0.006(3)
C12 0.052(3) 0.081(4) 0.076(4) -0.004(3) 0.036(3) 0.004(3)
C13 0.047(2) 0.047(2) 0.055(3) 0.001(2) 0.023(2) 0.0009(19)
C14 0.044(2) 0.050(2) 0.054(3) -0.001(2) 0.017(2) 0.0001(19)
C15 0.043(3) 0.091(4) 0.071(4) -0.004(3) 0.017(2) -0.011(3)
C16 0.043(3) 0.095(4) 0.059(3) -0.004(3) 0.000(2) -0.005(3)
C17 0.055(3) 0.081(4) 0.049(3) -0.005(3) 0.004(2) -0.009(3)
C18 0.048(2) 0.056(3) 0.043(2) -0.001(2) 0.011(2) -0.0034(19)
C19 0.063(3) 0.046(2) 0.039(2) -0.0004(19) 0.016(2) 0.000(2)
C20 0.081(4) 0.063(3) 0.044(3) -0.006(2) 0.010(3) -0.008(3)
C21 0.061(3) 0.083(4) 0.062(3) -0.003(3) 0.002(3) -0.012(3)
C22 0.053(3) 0.072(4) 0.070(4) 0.003(3) 0.011(3) -0.005(2)
C23 0.048(2) 0.043(2) 0.053(3) 0.002(2) 0.014(2) 0.0011(18)
C24 0.047(2) 0.041(2) 0.056(3) 0.000(2) 0.022(2) -0.0010(18)
C25 0.048(3) 0.091(4) 0.078(4) -0.006(3) 0.030(3) -0.005(3)
C26 0.083(5) 0.090(5) 0.098(5) 0.001(4) 0.065(4) 0.006(3)
C27 0.082(4) 0.069(4) 0.059(3) 0.000(3) 0.041(3) 0.002(3)
C28 0.073(3) 0.044(2) 0.048(2) 0.000(2) 0.029(2) 0.006(2)
O6 0.127(4) 0.049(2) 0.067(2) 0.002(2) 0.028(3) -0.010(2)
O1W 0.117(6) 0.165(7) 0.160(7) -0.025(6) 0.036(5) -0.014(5)
O2W 0.073(2) 0.054(2) 0.0474(18) -0.0009(16) 0.0222(17) -0.0071(17)
O3W 0.080(3) 0.050(2) 0.0457(18) -0.0059(15) 0.0221(18) -0.0016(16)
O5W 0.133(6) 0.131(6) 0.185(8) -0.034(5) 0.063(6) 0.001(5)

loop_
_atom_type_symbol
_atom_type_description
_atom_type_scat_dispersion_real
_atom_type_scat_dispersion_imag
_atom_type_scat_source
C C 0.0033 0.0016 'International Tables Vol C Tables 4.2.6.8 and 6.1.1.4'
H H 0.0000 0.0000 'International Tables Vol C Tables 4.2.6.8 and 6.1.1.4'
N N 0.0061 0.0033 'International Tables Vol C Tables 4.2.6.8 and 6.1.1.4'
O O 0.0106 0.0060 'International Tables Vol C Tables 4.2.6.8 and 6.1.1.4'
Cu Cu 0.3201 1.2651 'International Tables Vol C Tables 4.2.6.8 and 6.1.1.4'

loop_
_geom_angle_atom_site_label_1
_geom_angle_atom_site_label_2
_geom_angle_atom_site_label_3
_geom_angle
_geom_angle_site_symmetry_1
_geom_angle_site_symmetry_3
_geom_angle_publ_flag
O5 Cu1 O5 78.84(13) . 3_168 ?
O5 Cu1 N1 174.76(14) . . ?
O5 Cu1 N1 99.52(14) 3_168 . ?
O5 Cu1 N2 102.17(14) . . ?
O5 Cu1 N2 158.27(13) 3_168 . ?
N1 Cu1 N2 81.22(16) . . ?
O5 Cu1 O1 81.24(11) . . ?
O5 Cu1 O1 108.31(12) 3_168 . ?
N1 Cu1 O1 94.64(13) . . ?
N2 Cu1 O1 93.21(13) . . ?
O5 Cu1 Cu1 39.51(9) . 3_168 ?
O5 Cu1 Cu1 39.32(8) 3_168 3_168 ?
N1 Cu1 Cu1 138.63(11) . 3_168 ?
N2 Cu1 Cu1 137.62(11) . 3_168 ?
O1 Cu1 Cu1 96.05(7) . 3_168 ?
O4 Cu2 O1 87.73(13) 4_575 . ?
O4 Cu2 N4 96.65(15) 4_575 . ?
O1 Cu2 N4 175.27(14) . . ?
O4 Cu2 N3 169.62(14) 4_575 . ?
O1 Cu2 N3 94.46(14) . . ?
N4 Cu2 N3 80.92(16) . . ?
O4 Cu2 O5 93.86(12) 4_575 . ?
O1 Cu2 O5 81.34(11) . . ?
N4 Cu2 O5 100.09(13) . . ?
N3 Cu2 O5 96.50(12) . . ?
C7 O1 Cu2 119.7(3) . . ?
C7 O1 Cu1 142.0(3) . . ?
Cu2 O1 Cu1 98.21(11) . . ?
C8 O4 Cu2 124.6(3) . 4_576 ?
Cu1 O5 Cu1 101.16(13) . 3_168 ?
Cu1 O5 Cu2 99.15(12) . . ?
Cu1 O5 Cu2 106.61(13) 3_168 . ?
C9 N1 C13 119.6(4) . . ?
C9 N1 Cu1 125.4(3) . . ?
C13 N1 Cu1 114.9(3) . . ?
C18 N2 C14 118.8(4) . . ?
C18 N2 Cu1 126.9(3) . . ?
C14 N2 Cu1 114.2(3) . . ?
C23 N3 C19 118.9(4) . . ?
C23 N3 Cu2 114.7(3) . . ?
C19 N3 Cu2 126.1(3) . . ?
C24 N4 C28 118.6(4) . . ?
C24 N4 Cu2 114.9(3) . . ?
C28 N4 Cu2 126.4(4) . . ?
C2 C1 C6 119.0(4) . . ?
C2 C1 C7 118.2(4) . . ?
C6 C1 C7 122.5(4) . . ?
C3 C2 C1 121.3(4) . . ?
C2 C3 C4 119.4(5) . . ?
C5 C4 C3 120.4(5) . . ?
C4 C5 C6 121.6(4) . . ?
C5 C6 C1 118.3(4) . . ?
C5 C6 C8 120.6(4) . . ?
C1 C6 C8 121.1(4) . . ?
O2 C7 O1 123.8(4) . . ?
O2 C7 C1 119.1(4) . . ?
O1 C7 C1 116.9(4) . . ?
O3 C8 O4 125.8(4) . . ?
O3 C8 C6 118.2(4) . . ?
O4 C8 C6 116.0(4) . . ?
N1 C9 C10 120.6(5) . . ?
C11 C10 C9 119.8(5) . . ?
C10 C11 C12 119.9(5) . . ?
C11 C12 C13 119.3(5) . . ?
N1 C13 C12 120.8(5) . . ?
N1 C13 C14 114.3(4) . . ?
C12 C13 C14 124.9(5) . . ?
N2 C14 C15 121.3(5) . . ?
N2 C14 C13 115.4(4) . . ?
C15 C14 C13 123.4(5) . . ?
C14 C15 C16 119.2(5) . . ?
C17 C16 C15 119.3(5) . . ?
C16 C17 C18 119.0(5) . . ?
N2 C18 C17 122.4(5) . . ?
N3 C19 C20 123.5(5) . . ?
C19 C20 C21 118.3(5) . . ?
C22 C21 C20 118.3(5) . . ?
C23 C22 C21 119.7(6) . . ?
N3 C23 C22 121.2(5) . . ?
N3 C23 C24 113.9(4) . . ?
C22 C23 C24 124.8(5) . . ?
N4 C24 C25 121.6(5) . . ?
N4 C24 C23 115.3(4) . . ?
C25 C24 C23 123.1(5) . . ?
C24 C25 C26 117.9(6) . . ?
C27 C26 C25 120.2(5) . . ?
C26 C27 C28 118.2(6) . . ?
N4 C28 C27 123.4(5) . . ?

loop_
_geom_bond_atom_site_label_1
_geom_bond_atom_site_label_2
_geom_bond_distance
_geom_bond_site_symmetry_2
_geom_bond_publ_flag
Cu1 O5 1.950(3) . ?
Cu1 O5 1.958(3) 3_168 ?
Cu1 N1 1.993(4) . ?
Cu1 N2 2.005(4) . ?
Cu1 O1 2.408(3) . ?
Cu1 Cu1 3.0190(13) 3_168 ?
Cu2 O4 1.943(3) 4_575 ?
Cu2 O1 1.965(3) . ?
Cu2 N4 1.992(4) . ?
Cu2 N3 2.012(4) . ?
Cu2 O5 2.392(3) . ?
O1 C7 1.281(5) . ?
O2 C7 1.230(5) . ?
O3 C8 1.249(5) . ?
O4 C8 1.271(5) . ?
O4 Cu2 1.943(3) 4_576 ?
O5 Cu1 1.958(3) 3_168 ?
N1 C9 1.345(6) . ?
N1 C13 1.357(6) . ?
N2 C18 1.342(6) . ?
N2 C14 1.349(6) . ?
N3 C23 1.343(6) . ?
N3 C19 1.344(6) . ?
N4 C24 1.336(6) . ?
N4 C28 1.345(6) . ?
C1 C2 1.397(6) . ?
C1 C6 1.403(6) . ?
C1 C7 1.495(6) . ?
C2 C3 1.360(7) . ?
C3 C4 1.394(8) . ?
C4 C5 1.347(7) . ?
C5 C6 1.399(6) . ?
C6 C8 1.499(6) . ?
C9 C10 1.394(7) . ?
C10 C11 1.363(9) . ?
C11 C12 1.366(9) . ?
C12 C13 1.392(7) . ?
C13 C14 1.467(7) . ?
C14 C15 1.379(7) . ?
C15 C16 1.385(8) . ?
C16 C17 1.369(9) . ?
C17 C18 1.373(7) . ?
C19 C20 1.351(7) . ?
C20 C21 1.413(9) . ?
C21 C22 1.384(9) . ?
C22 C23 1.382(8) . ?
C23 C24 1.482(7) . ?
C24 C25 1.389(7) . ?
C25 C26 1.404(10) . ?
C26 C27 1.354(9) . ?
C27 C28 1.369(7) . ?
